data_7061096
loop_
_publ_author_name
'Leitner, Zden\<ek'
'C\'isa\<rov\'a, Ivana'
'\<St\<epni\<cka, Petr'

_publ_section_title
;
 Coordination behaviour of a hybrid phosphinoguanidine ligand
;
_journal_issue 3
_journal_name_full 'New Journal of Chemistry'
_journal_page_first 1060
_journal_page_last 1071
_journal_paper_doi 10.1039/D1NJ05237C
_journal_volume 46
_journal_year 2022
_chemical_formula_moiety 'C50 H62 Cl2 N6 P2 Pd, 2Cl, C3 H6 O'
_chemical_formula_sum 'C53 H68 Cl4 N6 O P2 Pd'
_chemical_formula_weight 1115.27
_space_group_crystal_system monoclinic
_space_group_IT_number 14
_space_group_name_Hall '-P 2ybc'
_space_group_name_H-M_alt 'P 1 21/c 1'
_atom_sites_solution_hydrogens mixed
_atom_sites_solution_primary direct
_atom_sites_solution_secondary difmap
_audit_creation_method SHELXL-2017/1
_audit_update_record
;
2021-11-01 deposited with the CCDC.	2021-12-02 downloaded from the CCDC.
;
_cell_angle_alpha 90
_cell_angle_beta 115.7950(10)
_cell_angle_gamma 90
_cell_formula_units_Z 4
_cell_length_a 21.5183(8)
_cell_length_b 14.4903(5)
_cell_length_c 19.5743(8)
_cell_measurement_reflns_used 9156
_cell_measurement_temperature 130(2)
_cell_measurement_theta_max 26.56
_cell_measurement_theta_min 2.53
_cell_volume 5495.2(4)
_computing_cell_refinement 'SAINT V8.38A (Bruker AXS Inc., 2017)'
_computing_data_collection 'Bruker Instrument Service vV6.2.10'
_computing_data_reduction 'SAINT V8.38A (Bruker AXS Inc., 2017)'
_computing_molecular_graphics 'PLATON (Spek, 2017)'
_computing_publication_material 'PLATON (Spek, 2017)'
_computing_structure_refinement 'SHELXL-2017/1 (Sheldrick, 2017)'
_computing_structure_solution 'SHELXT 2014/5 (Sheldrick, 2014)'
_diffrn_ambient_temperature 130(2)
_diffrn_measured_fraction_theta_full 0.999
_diffrn_measured_fraction_theta_max 0.997
_diffrn_measurement_device_type 'Bruker D8 VENTURE Kappa Duo PHOTON 100 CMOS'
_diffrn_measurement_method '\f and \w scans'
_diffrn_radiation_monochromator 'Quazar Mo multilayer optic'
_diffrn_radiation_source 'I\mS micro-focus sealed tube'
_diffrn_radiation_type MoK\a
_diffrn_radiation_wavelength 0.71073
_diffrn_reflns_av_R_equivalents 0.0368
_diffrn_reflns_av_unetI/netI 0.0286
_diffrn_reflns_Laue_measured_fraction_full 0.999
_diffrn_reflns_Laue_measured_fraction_max 0.997
_diffrn_reflns_limit_h_max 27
_diffrn_reflns_limit_h_min -26
_diffrn_reflns_limit_k_max 17
_diffrn_reflns_limit_k_min -18
_diffrn_reflns_limit_l_max 24
_diffrn_reflns_limit_l_min -24
_diffrn_reflns_number 76236
_diffrn_reflns_point_group_measured_fraction_full 0.999
_diffrn_reflns_point_group_measured_fraction_max 0.997
_diffrn_reflns_theta_full 25.242
_diffrn_reflns_theta_max 26.572
_diffrn_reflns_theta_min 2.311
_exptl_absorpt_coefficient_mu 0.633
_exptl_absorpt_correction_T_max 0.96
_exptl_absorpt_correction_T_min 0.87
_exptl_absorpt_correction_type multi-scan
_exptl_absorpt_process_details 'SADABS-2016/2 - Bruker AXS'
_exptl_crystal_colour yellow-orange
_exptl_crystal_density_diffrn 1.348
_exptl_crystal_description prism
_exptl_crystal_F_000 2320
_exptl_crystal_size_max 0.19
_exptl_crystal_size_mid 0.10
_exptl_crystal_size_min 0.07
_refine_diff_density_max 0.467
_refine_diff_density_min -0.628
_refine_diff_density_rms 0.067
_refine_ls_extinction_method none
_refine_ls_goodness_of_fit_ref 1.052
_refine_ls_hydrogen_treatment constr
_refine_ls_matrix_type full
_refine_ls_number_parameters 614
_refine_ls_number_reflns 11437
_refine_ls_number_restraints 0
_refine_ls_restrained_S_all 1.052
_refine_ls_R_factor_all 0.0382
_refine_ls_R_factor_gt 0.0284
_refine_ls_shift/su_max 0.001
_refine_ls_shift/su_mean 0.000
_refine_ls_structure_factor_coef Fsqd
_refine_ls_weighting_details 'w=1/[\s^2^(Fo^2^)+(0.0274P)^2^+3.8492P] where P=(Fo^2^+2Fc^2^)/3'
_refine_ls_weighting_scheme calc
_refine_ls_wR_factor_gt 0.0620
_refine_ls_wR_factor_ref 0.0652
_reflns_Friedel_coverage 0.000
_reflns_number_gt 9766
_reflns_number_total 11437
_reflns_threshold_expression 'I > 2\s(I)'
_cod_data_source_file d1nj05237c2.cif
_cod_data_source_block zl71
_cod_depositor_comments 'Adding full bibliography for 7061094--7061104.cif.'
_cod_original_sg_symbol_H-M 'P 21/c'
_cod_database_code 7061096
_shelx_shelxl_version_number 2017/1
_shelx_space_group_comment
;
The symmetry employed for this shelxl refinement is uniquely defined
by the following loop, which should always be used as a source of
symmetry information in preference to the above space-group names.
They are only intended as comments.
;
_shelx_estimated_absorpt_t_min 0.889
_shelx_estimated_absorpt_t_max 0.957

loop_
_space_group_symop_operation_xyz
'x, y, z'
'-x, y+1/2, -z+1/2'
'-x, -y, -z'
'x, -y-1/2, z-1/2'

loop_
_atom_site_label
_atom_site_type_symbol
_atom_site_fract_x
_atom_site_fract_y
_atom_site_fract_z
_atom_site_U_iso_or_equiv
_atom_site_adp_type
_atom_site_occupancy
_atom_site_site_symmetry_order
_atom_site_calc_flag
_atom_site_refinement_flags_posn
_atom_site_refinement_flags_adp
_atom_site_refinement_flags_occupancy
_atom_site_disorder_assembly
_atom_site_disorder_group
Pd Pd 0.77828(2) 0.27107(2) 0.25660(2) 0.01033(4) Uani 1 1 d . . . . .
P1 P 0.76037(2) 0.11739(3) 0.27827(3) 0.01165(10) Uani 1 1 d . . . . .
P51 P 0.82111(2) 0.40383(3) 0.22748(3) 0.01093(10) Uani 1 1 d . . . . .
Cl1 Cl 0.71922(2) 0.25284(3) 0.12626(2) 0.01608(10) Uani 1 1 d . . . . .
Cl2 Cl 0.85284(2) 0.28109(3) 0.38547(2) 0.01677(10) Uani 1 1 d . . . . .
Cl3 Cl 0.65194(2) 0.34288(3) 0.26666(3) 0.01811(10) Uani 1 1 d . . . . .
Cl4 Cl 0.34843(2) 0.20147(3) 0.06528(3) 0.01970(10) Uani 1 1 d . . . . .
N1 N 0.60784(8) 0.14832(11) 0.17751(9) 0.0187(3) Uani 1 1 d . . . . .
H1N H 0.633143 0.201088 0.188421 0.022 Uiso 1 1 d R U . . .
N2 N 0.50853(9) 0.23563(12) 0.11035(10) 0.0237(4) Uani 1 1 d . . . . .
H2N H 0.461056 0.242433 0.097138 0.028 Uiso 1 1 d R U . . .
N3 N 0.50099(9) 0.10292(13) 0.16981(10) 0.0271(4) Uani 1 1 d . . . . .
H3N H 0.449699 0.117449 0.143077 0.032 Uiso 1 1 d R U . . .
C1 C 0.53842(10) 0.16337(13) 0.15205(11) 0.0191(4) Uani 1 1 d . . . . .
C2 C 0.63428(10) 0.06902(13) 0.15735(10) 0.0160(4) Uani 1 1 d . . . . .
C3 C 0.70492(10) 0.04803(12) 0.19632(10) 0.0142(4) Uani 1 1 d . . . . .
C4 C 0.73037(10) -0.02807(13) 0.17278(11) 0.0180(4) Uani 1 1 d . . . . .
H4 H 0.778161 -0.042331 0.198223 0.022 Uiso 1 1 calc R U . . .
C5 C 0.68738(11) -0.08325(13) 0.11307(11) 0.0223(4) Uani 1 1 d . . . . .
H5 H 0.705588 -0.134742 0.097744 0.027 Uiso 1 1 calc R U . . .
C6 C 0.61795(11) -0.06284(14) 0.07606(11) 0.0234(4) Uani 1 1 d . . . . .
H6 H 0.588200 -0.100915 0.035483 0.028 Uiso 1 1 calc R U . . .
C7 C 0.59131(11) 0.01267(14) 0.09760(11) 0.0216(4) Uani 1 1 d . . . . .
H7 H 0.543448 0.026265 0.071556 0.026 Uiso 1 1 calc R U . . .
C8 C 0.84534(9) 0.06572(12) 0.30825(10) 0.0151(4) Uani 1 1 d . . . . .
C9 C 0.88005(10) 0.08761(13) 0.26429(12) 0.0210(4) Uani 1 1 d . . . . .
H9 H 0.858296 0.125539 0.220665 0.025 Uiso 1 1 calc R U . . .
C10 C 0.94572(11) 0.05436(14) 0.28400(13) 0.0271(5) Uani 1 1 d . . . . .
H10 H 0.969055 0.069697 0.254018 0.032 Uiso 1 1 calc R U . . .
C11 C 0.97768(11) -0.00113(15) 0.34715(14) 0.0312(5) Uani 1 1 d . . . . .
H11 H 1.022756 -0.024313 0.360333 0.037 Uiso 1 1 calc R U . . .
C12 C 0.94390(11) -0.02292(15) 0.39120(13) 0.0305(5) Uani 1 1 d . . . . .
H12 H 0.965926 -0.061061 0.434641 0.037 Uiso 1 1 calc R U . . .
C13 C 0.87782(10) 0.01079(14) 0.37217(12) 0.0226(4) Uani 1 1 d . . . . .
H13 H 0.855021 -0.003776 0.402849 0.027 Uiso 1 1 calc R U . . .
C14 C 0.72852(9) 0.08415(13) 0.34721(10) 0.0146(4) Uani 1 1 d . . . . .
C15 C 0.71686(10) -0.00878(13) 0.35622(11) 0.0200(4) Uani 1 1 d . . . . .
H15 H 0.726572 -0.054284 0.327274 0.024 Uiso 1 1 calc R U . . .
C16 C 0.69120(11) -0.03522(14) 0.40713(12) 0.0237(4) Uani 1 1 d . . . . .
H16 H 0.683922 -0.098666 0.413542 0.028 Uiso 1 1 calc R U . . .
C17 C 0.67622(11) 0.03134(15) 0.44859(11) 0.0235(4) Uani 1 1 d . . . . .
H17 H 0.658756 0.013470 0.483618 0.028 Uiso 1 1 calc R U . . .
C18 C 0.68663(10) 0.12383(14) 0.43909(11) 0.0219(4) Uani 1 1 d . . . . .
H18 H 0.675721 0.169189 0.467206 0.026 Uiso 1 1 calc R U . . .
C19 C 0.71302(10) 0.15083(13) 0.38853(10) 0.0164(4) Uani 1 1 d . . . . .
H19 H 0.720362 0.214316 0.382360 0.020 Uiso 1 1 calc R U . . .
C20 C 0.53801(11) 0.29675(15) 0.07189(13) 0.0266(5) Uani 1 1 d . . . . .
H20 H 0.589226 0.298242 0.102627 0.032 Uiso 1 1 calc R U . . .
C21 C 0.52279(13) 0.26088(17) -0.00659(14) 0.0383(6) Uani 1 1 d . . . . .
H21A H 0.542533 0.199013 -0.002351 0.057 Uiso 1 1 calc R U . . .
H21B H 0.543263 0.302419 -0.030707 0.057 Uiso 1 1 calc R U . . .
H21C H 0.472732 0.258023 -0.037417 0.057 Uiso 1 1 calc R U . . .
C22 C 0.51047(12) 0.39223(15) 0.07123(14) 0.0362(6) Uani 1 1 d . . . . .
H22A H 0.459905 0.390600 0.047250 0.054 Uiso 1 1 calc R U . . .
H22B H 0.526442 0.433635 0.042578 0.054 Uiso 1 1 calc R U . . .
H22C H 0.527116 0.414717 0.123447 0.054 Uiso 1 1 calc R U . . .
C23 C 0.52875(11) 0.04806(16) 0.24047(13) 0.0296(5) Uani 1 1 d . . . . .
H23 H 0.580030 0.055857 0.265653 0.036 Uiso 1 1 calc R U . . .
C24 C 0.51313(15) -0.05340(18) 0.22479(16) 0.0493(7) Uani 1 1 d . . . . .
H24A H 0.463206 -0.063298 0.204188 0.074 Uiso 1 1 calc R U . . .
H24B H 0.536508 -0.088309 0.272079 0.074 Uiso 1 1 calc R U . . .
H24C H 0.529552 -0.074470 0.187931 0.074 Uiso 1 1 calc R U . . .
C25 C 0.49991(16) 0.0873(2) 0.29316(16) 0.0538(8) Uani 1 1 d . . . . .
H25A H 0.510472 0.153379 0.300893 0.081 Uiso 1 1 calc R U . . .
H25B H 0.520965 0.055350 0.342109 0.081 Uiso 1 1 calc R U . . .
H25C H 0.449771 0.078505 0.270303 0.081 Uiso 1 1 calc R U . . .
N51 N 0.79304(8) 0.49122(10) 0.35251(9) 0.0158(3) Uani 1 1 d . . . . .
H51N H 0.780353 0.429192 0.346836 0.019 Uiso 1 1 d R U . . .
N52 N 0.72527(8) 0.51332(10) 0.41665(9) 0.0168(3) Uani 1 1 d . . . . .
H52N H 0.698092 0.557285 0.430518 0.020 Uiso 1 1 d R U . . .
N53 N 0.75914(9) 0.63955(11) 0.37068(9) 0.0201(4) Uani 1 1 d . . . . .
H53N H 0.732411 0.670100 0.391529 0.024 Uiso 1 1 d R U . . .
C51 C 0.75886(10) 0.54795(13) 0.37985(10) 0.0163(4) Uani 1 1 d . . . . .
C52 C 0.86087(10) 0.50877(12) 0.36026(10) 0.0147(4) Uani 1 1 d . . . . .
C53 C 0.88185(9) 0.47161(12) 0.30744(10) 0.0128(4) Uani 1 1 d . . . . .
C54 C 0.94897(10) 0.48992(13) 0.31730(11) 0.0165(4) Uani 1 1 d . . . . .
H54 H 0.964097 0.465499 0.282055 0.020 Uiso 1 1 calc R U . . .
C55 C 0.99396(10) 0.54295(13) 0.37738(11) 0.0199(4) Uani 1 1 d . . . . .
H55 H 1.039041 0.555810 0.382390 0.024 Uiso 1 1 calc R U . . .
C56 C 0.97306(10) 0.57711(13) 0.43002(11) 0.0209(4) Uani 1 1 d . . . . .
H56 H 1.004057 0.612386 0.471905 0.025 Uiso 1 1 calc R U . . .
C57 C 0.90682(10) 0.55972(13) 0.42146(11) 0.0195(4) Uani 1 1 d . . . . .
H57 H 0.892647 0.582892 0.457858 0.023 Uiso 1 1 calc R U . . .
C58 C 0.86945(9) 0.36416(12) 0.17637(10) 0.0136(4) Uani 1 1 d . . . . .
C59 C 0.84586(10) 0.38089(13) 0.09892(11) 0.0166(4) Uani 1 1 d . . . . .
H59 H 0.807162 0.419976 0.073272 0.020 Uiso 1 1 calc R U . . .
C60 C 0.87891(10) 0.34044(14) 0.05910(11) 0.0209(4) Uani 1 1 d . . . . .
H60 H 0.862327 0.351320 0.006214 0.025 Uiso 1 1 calc R U . . .
C61 C 0.93566(11) 0.28460(14) 0.09629(12) 0.0232(5) Uani 1 1 d . . . . .
H61 H 0.958317 0.257662 0.068983 0.028 Uiso 1 1 calc R U . . .
C62 C 0.95987(11) 0.26755(13) 0.17348(12) 0.0226(4) Uani 1 1 d . . . . .
H62 H 0.999361 0.229746 0.199022 0.027 Uiso 1 1 calc R U . . .
C63 C 0.92613(10) 0.30598(13) 0.21332(11) 0.0182(4) Uani 1 1 d . . . . .
H63 H 0.941654 0.292644 0.265712 0.022 Uiso 1 1 calc R U . . .
C64 C 0.76301(9) 0.49373(12) 0.16978(10) 0.0132(4) Uani 1 1 d . . . . .
C65 C 0.79007(10) 0.56845(13) 0.14637(11) 0.0172(4) Uani 1 1 d . . . . .
H65 H 0.837892 0.570306 0.158611 0.021 Uiso 1 1 calc R U . . .
C66 C 0.74725(10) 0.63982(13) 0.10535(11) 0.0199(4) Uani 1 1 d . . . . .
H66 H 0.765386 0.689515 0.087947 0.024 Uiso 1 1 calc R U . . .
C67 C 0.67794(10) 0.63867(13) 0.08972(11) 0.0194(4) Uani 1 1 d . . . . .
H67 H 0.648681 0.687948 0.062079 0.023 Uiso 1 1 calc R U . . .
C68 C 0.65132(10) 0.56586(13) 0.11431(11) 0.0179(4) Uani 1 1 d . . . . .
H68 H 0.603966 0.565975 0.104235 0.021 Uiso 1 1 calc R U . . .
C69 C 0.69331(9) 0.49245(13) 0.15367(10) 0.0148(4) Uani 1 1 d . . . . .
H69 H 0.674580 0.441884 0.169419 0.018 Uiso 1 1 calc R U . . .
C70 C 0.73572(10) 0.42111(13) 0.45201(11) 0.0168(4) Uani 1 1 d . . . . .
H70 H 0.741531 0.375265 0.417038 0.020 Uiso 1 1 calc R U . . .
C71 C 0.67085(11) 0.39702(14) 0.46072(12) 0.0240(4) Uani 1 1 d . . . . .
H71A H 0.661673 0.445237 0.490243 0.036 Uiso 1 1 calc R U . . .
H71B H 0.677331 0.337757 0.487077 0.036 Uiso 1 1 calc R U . . .
H71C H 0.631698 0.392526 0.410472 0.036 Uiso 1 1 calc R U . . .
C72 C 0.80005(11) 0.41959(16) 0.52696(12) 0.0302(5) Uani 1 1 d . . . . .
H72A H 0.840288 0.435951 0.518396 0.045 Uiso 1 1 calc R U . . .
H72B H 0.806396 0.357626 0.549057 0.045 Uiso 1 1 calc R U . . .
H72C H 0.795019 0.464206 0.561850 0.045 Uiso 1 1 calc R U . . .
C73 C 0.75901(11) 0.68652(14) 0.30330(12) 0.0242(5) Uani 1 1 d . . . . .
H73 H 0.765623 0.639269 0.269810 0.029 Uiso 1 1 calc R U . . .
C74 C 0.68909(12) 0.73221(15) 0.26015(13) 0.0288(5) Uani 1 1 d . . . . .
H74A H 0.652914 0.684947 0.242733 0.043 Uiso 1 1 calc R U . . .
H74B H 0.688505 0.765465 0.216281 0.043 Uiso 1 1 calc R U . . .
H74C H 0.680770 0.775694 0.293624 0.043 Uiso 1 1 calc R U . . .
C75 C 0.81733(13) 0.75655(17) 0.32702(16) 0.0405(6) Uani 1 1 d . . . . .
H75A H 0.812525 0.801538 0.361795 0.061 Uiso 1 1 calc R U . . .
H75B H 0.815315 0.788543 0.281988 0.061 Uiso 1 1 calc R U . . .
H75C H 0.861739 0.724687 0.352551 0.061 Uiso 1 1 calc R U . . .
O1S O 0.91736(9) 0.69361(13) 0.16077(11) 0.0476(5) Uani 1 1 d . . . . .
C1S C 0.91334(14) 0.7489(2) 0.11328(17) 0.0478(7) Uani 1 1 d . . . . .
C2S C 0.87783(18) 0.8395(2) 0.1052(2) 0.0701(10) Uani 1 1 d . . . . .
H2S1 H 0.834472 0.839437 0.058702 0.105 Uiso 1 1 calc R U . . .
H2S2 H 0.907699 0.889115 0.102600 0.105 Uiso 1 1 calc R U . . .
H2S3 H 0.868026 0.849568 0.149083 0.105 Uiso 1 1 calc R U . . .
C3S C 0.9484(2) 0.7342(3) 0.0626(2) 0.0944(14) Uani 1 1 d . . . . .
H3S1 H 0.982534 0.783133 0.071500 0.142 Uiso 1 1 calc R U . . .
H3S2 H 0.913995 0.735842 0.009445 0.142 Uiso 1 1 calc R U . . .
H3S3 H 0.971602 0.674122 0.073684 0.142 Uiso 1 1 calc R U . . .

loop_
_atom_site_aniso_label
_atom_site_aniso_U_11
_atom_site_aniso_U_22
_atom_site_aniso_U_33
_atom_site_aniso_U_23
_atom_site_aniso_U_13
_atom_site_aniso_U_12
Pd 0.01190(7) 0.00872(7) 0.01099(7) 0.00026(5) 0.00555(6) -0.00070(5)
P1 0.0139(2) 0.0086(2) 0.0136(2) 0.00004(17) 0.0071(2) -0.00072(18)
P51 0.0118(2) 0.0097(2) 0.0123(2) 0.00039(17) 0.00620(19) -0.00055(18)
Cl1 0.0176(2) 0.0178(2) 0.0124(2) -0.00114(17) 0.00605(18) -0.00316(18)
Cl2 0.0202(2) 0.0144(2) 0.0126(2) 0.00098(17) 0.00427(19) -0.00055(18)
Cl3 0.0200(2) 0.0186(2) 0.0176(2) 0.00021(18) 0.0098(2) 0.00109(19)
Cl4 0.0200(2) 0.0186(2) 0.0232(2) 0.00191(18) 0.0120(2) -0.00146(19)
N1 0.0120(8) 0.0137(8) 0.0284(9) -0.0037(7) 0.0070(7) -0.0031(6)
N2 0.0147(8) 0.0233(9) 0.0329(10) 0.0058(8) 0.0101(8) 0.0012(7)
N3 0.0172(9) 0.0323(10) 0.0297(10) 0.0079(8) 0.0083(8) -0.0034(8)
C1 0.0181(10) 0.0185(10) 0.0184(10) -0.0030(8) 0.0057(8) -0.0020(8)
C2 0.0191(10) 0.0137(9) 0.0171(10) 0.0012(7) 0.0095(8) -0.0036(8)
C3 0.0188(10) 0.0116(9) 0.0139(9) 0.0004(7) 0.0086(8) -0.0030(8)
C4 0.0230(10) 0.0137(9) 0.0192(10) 0.0015(8) 0.0109(9) 0.0001(8)
C5 0.0347(12) 0.0135(10) 0.0215(11) -0.0039(8) 0.0148(10) -0.0026(9)
C6 0.0303(12) 0.0192(10) 0.0194(10) -0.0063(8) 0.0096(9) -0.0109(9)
C7 0.0199(10) 0.0231(11) 0.0196(10) -0.0014(8) 0.0067(9) -0.0060(9)
C8 0.0158(9) 0.0094(9) 0.0195(10) -0.0034(7) 0.0070(8) 0.0004(7)
C9 0.0242(11) 0.0167(10) 0.0251(11) 0.0007(8) 0.0136(9) 0.0024(8)
C10 0.0260(12) 0.0223(11) 0.0414(13) 0.0010(9) 0.0226(11) 0.0052(9)
C11 0.0202(11) 0.0259(12) 0.0478(15) 0.0025(10) 0.0149(11) 0.0087(9)
C12 0.0273(12) 0.0259(12) 0.0319(13) 0.0085(9) 0.0068(10) 0.0092(10)
C13 0.0220(11) 0.0213(10) 0.0241(11) 0.0033(8) 0.0097(9) 0.0024(9)
C14 0.0139(9) 0.0154(9) 0.0146(9) 0.0013(7) 0.0064(8) -0.0008(8)
C15 0.0251(11) 0.0143(9) 0.0230(11) 0.0003(8) 0.0126(9) 0.0000(8)
C16 0.0276(11) 0.0182(10) 0.0261(11) 0.0054(8) 0.0123(9) -0.0056(9)
C17 0.0261(11) 0.0301(11) 0.0176(10) 0.0060(9) 0.0125(9) -0.0034(9)
C18 0.0251(11) 0.0241(11) 0.0193(10) -0.0018(8) 0.0123(9) -0.0010(9)
C19 0.0180(10) 0.0145(9) 0.0160(9) 0.0002(7) 0.0068(8) -0.0021(8)
C20 0.0171(11) 0.0265(11) 0.0327(12) 0.0096(9) 0.0076(9) -0.0022(9)
C21 0.0380(14) 0.0399(14) 0.0434(15) 0.0055(11) 0.0237(12) -0.0035(11)
C22 0.0333(13) 0.0240(12) 0.0382(14) 0.0061(10) 0.0034(11) -0.0005(10)
C23 0.0197(11) 0.0337(13) 0.0328(13) 0.0116(10) 0.0090(10) -0.0038(10)
C24 0.0622(19) 0.0367(15) 0.0470(16) 0.0108(12) 0.0220(15) -0.0098(13)
C25 0.065(2) 0.0606(19) 0.0426(16) 0.0151(14) 0.0296(15) 0.0140(16)
N51 0.0206(8) 0.0102(7) 0.0222(9) -0.0032(6) 0.0144(7) -0.0031(7)
N52 0.0221(9) 0.0130(8) 0.0206(8) 0.0014(6) 0.0143(7) 0.0020(7)
N53 0.0304(10) 0.0117(8) 0.0256(9) -0.0003(7) 0.0192(8) 0.0016(7)
C51 0.0193(10) 0.0137(9) 0.0169(10) -0.0030(7) 0.0089(8) -0.0011(8)
C52 0.0190(10) 0.0090(9) 0.0175(10) 0.0030(7) 0.0093(8) 0.0002(7)
C53 0.0151(9) 0.0101(8) 0.0126(9) 0.0017(7) 0.0054(8) -0.0008(7)
C54 0.0172(10) 0.0148(9) 0.0184(10) 0.0008(7) 0.0088(8) 0.0000(8)
C55 0.0153(10) 0.0191(10) 0.0225(11) 0.0010(8) 0.0056(8) -0.0027(8)
C56 0.0237(11) 0.0158(10) 0.0164(10) -0.0015(8) 0.0025(9) -0.0039(8)
C57 0.0279(11) 0.0143(9) 0.0177(10) -0.0021(8) 0.0113(9) -0.0009(8)
C58 0.0132(9) 0.0104(8) 0.0191(10) -0.0023(7) 0.0088(8) -0.0036(7)
C59 0.0159(10) 0.0164(9) 0.0172(10) -0.0020(7) 0.0068(8) -0.0023(8)
C60 0.0261(11) 0.0235(11) 0.0167(10) -0.0044(8) 0.0127(9) -0.0053(9)
C61 0.0269(11) 0.0204(10) 0.0315(12) -0.0077(9) 0.0213(10) -0.0029(9)
C62 0.0217(11) 0.0168(10) 0.0318(12) -0.0009(9) 0.0140(9) 0.0038(9)
C63 0.0197(10) 0.0165(10) 0.0198(10) 0.0006(8) 0.0099(8) 0.0001(8)
C64 0.0156(9) 0.0120(9) 0.0116(9) -0.0006(7) 0.0055(8) 0.0005(7)
C65 0.0173(10) 0.0159(9) 0.0199(10) 0.0004(8) 0.0096(8) -0.0018(8)
C66 0.0269(11) 0.0120(9) 0.0223(10) 0.0047(8) 0.0123(9) -0.0006(8)
C67 0.0228(11) 0.0141(9) 0.0176(10) 0.0033(8) 0.0054(9) 0.0057(8)
C68 0.0138(9) 0.0200(10) 0.0181(10) -0.0012(8) 0.0054(8) 0.0020(8)
C69 0.0171(10) 0.0141(9) 0.0144(9) 0.0001(7) 0.0079(8) -0.0014(8)
C70 0.0228(10) 0.0115(9) 0.0193(10) 0.0016(7) 0.0121(9) 0.0011(8)
C71 0.0268(11) 0.0246(11) 0.0240(11) 0.0042(9) 0.0143(9) -0.0023(9)
C72 0.0261(12) 0.0329(12) 0.0260(12) 0.0060(10) 0.0062(10) -0.0010(10)
C73 0.0390(13) 0.0136(10) 0.0298(12) 0.0036(8) 0.0241(10) 0.0005(9)
C74 0.0409(13) 0.0209(11) 0.0294(12) 0.0020(9) 0.0197(11) 0.0009(10)
C75 0.0403(15) 0.0261(12) 0.0597(17) 0.0149(11) 0.0261(14) -0.0026(11)
O1S 0.0317(10) 0.0513(11) 0.0536(12) 0.0192(9) 0.0127(9) -0.0079(8)
C1S 0.0343(15) 0.0486(16) 0.0494(17) 0.0141(13) 0.0079(13) -0.0062(13)
C2S 0.072(2) 0.0428(18) 0.093(3) 0.0128(17) 0.034(2) -0.0065(17)
C3S 0.121(4) 0.098(3) 0.072(3) 0.043(2) 0.050(3) 0.035(3)

loop_
_atom_type_symbol
_atom_type_description
_atom_type_scat_dispersion_real
_atom_type_scat_dispersion_imag
_atom_type_scat_source
C C 0.0033 0.0016 'International Tables Vol C Tables 4.2.6.8 and 6.1.1.4'
H H 0.0000 0.0000 'International Tables Vol C Tables 4.2.6.8 and 6.1.1.4'
Cl Cl 0.1484 0.1585 'International Tables Vol C Tables 4.2.6.8 and 6.1.1.4'
N N 0.0061 0.0033 'International Tables Vol C Tables 4.2.6.8 and 6.1.1.4'
O O 0.0106 0.0060 'International Tables Vol C Tables 4.2.6.8 and 6.1.1.4'
P P 0.1023 0.0942 'International Tables Vol C Tables 4.2.6.8 and 6.1.1.4'
Pd Pd -0.9988 1.0072 'International Tables Vol C Tables 4.2.6.8 and 6.1.1.4'

loop_
_geom_angle_atom_site_label_1
_geom_angle_atom_site_label_2
_geom_angle_atom_site_label_3
_geom_angle
_geom_angle_site_symmetry_1
_geom_angle_site_symmetry_3
_geom_angle_publ_flag
P51 Pd Cl1 84.830(16) . . ?
P51 Pd P1 163.036(17) . . ?
Cl1 Pd P1 92.094(16) . . ?
P51 Pd Cl2 93.125(16) . . ?
Cl1 Pd Cl2 170.957(17) . . ?
P1 Pd Cl2 87.304(16) . . ?
C8 P1 C14 107.51(8) . . ?
C8 P1 C3 103.73(8) . . ?
C14 P1 C3 101.08(8) . . ?
C8 P1 Pd 103.25(6) . . ?
C14 P1 Pd 122.15(6) . . ?
C3 P1 Pd 117.53(6) . . ?
C64 P51 C58 106.71(8) . . ?
C64 P51 C53 100.90(8) . . ?
C58 P51 C53 105.86(8) . . ?
C64 P51 Pd 120.65(6) . . ?
C58 P51 Pd 104.91(6) . . ?
C53 P51 Pd 116.72(6) . . ?
C1 N1 C2 122.37(16) . . ?
C1 N1 H1N 113.5 . . ?
C2 N1 H1N 118.5 . . ?
C1 N2 C20 126.50(17) . . ?
C1 N2 H2N 115.7 . . ?
C20 N2 H2N 116.9 . . ?
C1 N3 C23 123.59(17) . . ?
C1 N3 H3N 111.9 . . ?
C23 N3 H3N 120.0 . . ?
N2 C1 N3 119.89(18) . . ?
N2 C1 N1 120.99(17) . . ?
N3 C1 N1 119.12(18) . . ?
C7 C2 C3 119.60(17) . . ?
C7 C2 N1 120.63(17) . . ?
C3 C2 N1 119.75(16) . . ?
C4 C3 C2 118.61(17) . . ?
C4 C3 P1 121.60(15) . . ?
C2 C3 P1 119.75(14) . . ?
C5 C4 C3 121.37(19) . . ?
C5 C4 H4 119.3 . . ?
C3 C4 H4 119.3 . . ?
C6 C5 C4 119.49(18) . . ?
C6 C5 H5 120.3 . . ?
C4 C5 H5 120.3 . . ?
C5 C6 C7 120.48(18) . . ?
C5 C6 H6 119.8 . . ?
C7 C6 H6 119.8 . . ?
C6 C7 C2 120.45(19) . . ?
C6 C7 H7 119.8 . . ?
C2 C7 H7 119.8 . . ?
C13 C8 C9 119.35(18) . . ?
C13 C8 P1 124.58(14) . . ?
C9 C8 P1 116.01(14) . . ?
C10 C9 C8 120.31(19) . . ?
C10 C9 H9 119.8 . . ?
C8 C9 H9 119.8 . . ?
C9 C10 C11 120.28(19) . . ?
C9 C10 H10 119.9 . . ?
C11 C10 H10 119.9 . . ?
C10 C11 C12 119.9(2) . . ?
C10 C11 H11 120.1 . . ?
C12 C11 H11 120.1 . . ?
C11 C12 C13 120.3(2) . . ?
C11 C12 H12 119.8 . . ?
C13 C12 H12 119.8 . . ?
C8 C13 C12 119.84(19) . . ?
C8 C13 H13 120.1 . . ?
C12 C13 H13 120.1 . . ?
C19 C14 C15 119.69(17) . . ?
C19 C14 P1 120.61(14) . . ?
C15 C14 P1 119.64(14) . . ?
C16 C15 C14 120.48(18) . . ?
C16 C15 H15 119.8 . . ?
C14 C15 H15 119.8 . . ?
C17 C16 C15 119.69(18) . . ?
C17 C16 H16 120.2 . . ?
C15 C16 H16 120.2 . . ?
C18 C17 C16 120.16(18) . . ?
C18 C17 H17 119.9 . . ?
C16 C17 H17 119.9 . . ?
C17 C18 C19 120.44(18) . . ?
C17 C18 H18 119.8 . . ?
C19 C18 H18 119.8 . . ?
C14 C19 C18 119.52(17) . . ?
C14 C19 H19 120.2 . . ?
C18 C19 H19 120.2 . . ?
N2 C20 C22 107.58(18) . . ?
N2 C20 C21 111.13(18) . . ?
C22 C20 C21 113.35(19) . . ?
N2 C20 H20 108.2 . . ?
C22 C20 H20 108.2 . . ?
C21 C20 H20 108.2 . . ?
C20 C21 H21A 109.5 . . ?
C20 C21 H21B 109.5 . . ?
H21A C21 H21B 109.5 . . ?
C20 C21 H21C 109.5 . . ?
H21A C21 H21C 109.5 . . ?
H21B C21 H21C 109.5 . . ?
C20 C22 H22A 109.5 . . ?
C20 C22 H22B 109.5 . . ?
H22A C22 H22B 109.5 . . ?
C20 C22 H22C 109.5 . . ?
H22A C22 H22C 109.5 . . ?
H22B C22 H22C 109.5 . . ?
N3 C23 C24 111.7(2) . . ?
N3 C23 C25 108.31(19) . . ?
C24 C23 C25 112.4(2) . . ?
N3 C23 H23 108.1 . . ?
C24 C23 H23 108.1 . . ?
C25 C23 H23 108.1 . . ?
C23 C24 H24A 109.5 . . ?
C23 C24 H24B 109.5 . . ?
H24A C24 H24B 109.5 . . ?
C23 C24 H24C 109.5 . . ?
H24A C24 H24C 109.5 . . ?
H24B C24 H24C 109.5 . . ?
C23 C25 H25A 109.5 . . ?
C23 C25 H25B 109.5 . . ?
H25A C25 H25B 109.5 . . ?
C23 C25 H25C 109.5 . . ?
H25A C25 H25C 109.5 . . ?
H25B C25 H25C 109.5 . . ?
C51 N51 C52 123.77(15) . . ?
C51 N51 H51N 116.7 . . ?
C52 N51 H51N 114.8 . . ?
C51 N52 C70 126.26(16) . . ?
C51 N52 H52N 116.0 . . ?
C70 N52 H52N 116.5 . . ?
C51 N53 C73 125.13(16) . . ?
C51 N53 H53N 111.5 . . ?
C73 N53 H53N 113.7 . . ?
N52 C51 N53 118.99(16) . . ?
N52 C51 N51 120.22(16) . . ?
N53 C51 N51 120.79(16) . . ?
C57 C52 C53 120.21(17) . . ?
C57 C52 N51 119.96(16) . . ?
C53 C52 N51 119.79(16) . . ?
C54 C53 C52 118.04(17) . . ?
C54 C53 P51 122.10(13) . . ?
C52 C53 P51 119.84(14) . . ?
C55 C54 C53 121.41(17) . . ?
C55 C54 H54 119.3 . . ?
C53 C54 H54 119.3 . . ?
C56 C55 C54 119.82(18) . . ?
C56 C55 H55 120.1 . . ?
C54 C55 H55 120.1 . . ?
C55 C56 C57 119.76(18) . . ?
C55 C56 H56 120.1 . . ?
C57 C56 H56 120.1 . . ?
C56 C57 C52 120.71(17) . . ?
C56 C57 H57 119.6 . . ?
C52 C57 H57 119.6 . . ?
C59 C58 C63 119.36(17) . . ?
C59 C58 P51 121.15(14) . . ?
C63 C58 P51 118.96(14) . . ?
C60 C59 C58 120.15(18) . . ?
C60 C59 H59 119.9 . . ?
C58 C59 H59 119.9 . . ?
C61 C60 C59 120.14(18) . . ?
C61 C60 H60 119.9 . . ?
C59 C60 H60 119.9 . . ?
C60 C61 C62 120.34(18) . . ?
C60 C61 H61 119.8 . . ?
C62 C61 H61 119.8 . . ?
C61 C62 C63 119.86(19) . . ?
C61 C62 H62 120.1 . . ?
C63 C62 H62 120.1 . . ?
C62 C63 C58 120.11(18) . . ?
C62 C63 H63 119.9 . . ?
C58 C63 H63 119.9 . . ?
C69 C64 C65 119.84(17) . . ?
C69 C64 P51 120.85(13) . . ?
C65 C64 P51 119.13(14) . . ?
C66 C65 C64 120.10(17) . . ?
C66 C65 H65 120.0 . . ?
C64 C65 H65 120.0 . . ?
C65 C66 C67 119.95(17) . . ?
C65 C66 H66 120.0 . . ?
C67 C66 H66 120.0 . . ?
C68 C67 C66 120.08(18) . . ?
C68 C67 H67 120.0 . . ?
C66 C67 H67 120.0 . . ?
C67 C68 C69 120.56(17) . . ?
C67 C68 H68 119.7 . . ?
C69 C68 H68 119.7 . . ?
C68 C69 C64 119.42(17) . . ?
C68 C69 H69 120.3 . . ?
C64 C69 H69 120.3 . . ?
N52 C70 C72 110.81(16) . . ?
N52 C70 C71 107.50(15) . . ?
C72 C70 C71 112.61(16) . . ?
N52 C70 H70 108.6 . . ?
C72 C70 H70 108.6 . . ?
C71 C70 H70 108.6 . . ?
C70 C71 H71A 109.5 . . ?
C70 C71 H71B 109.5 . . ?
H71A C71 H71B 109.5 . . ?
C70 C71 H71C 109.5 . . ?
H71A C71 H71C 109.5 . . ?
H71B C71 H71C 109.5 . . ?
C70 C72 H72A 109.5 . . ?
C70 C72 H72B 109.5 . . ?
H72A C72 H72B 109.5 . . ?
C70 C72 H72C 109.5 . . ?
H72A C72 H72C 109.5 . . ?
H72B C72 H72C 109.5 . . ?
N53 C73 C74 108.21(16) . . ?
N53 C73 C75 110.65(19) . . ?
C74 C73 C75 111.40(18) . . ?
N53 C73 H73 108.8 . . ?
C74 C73 H73 108.8 . . ?
C75 C73 H73 108.8 . . ?
C73 C74 H74A 109.5 . . ?
C73 C74 H74B 109.5 . . ?
H74A C74 H74B 109.5 . . ?
C73 C74 H74C 109.5 . . ?
H74A C74 H74C 109.5 . . ?
H74B C74 H74C 109.5 . . ?
C73 C75 H75A 109.5 . . ?
C73 C75 H75B 109.5 . . ?
H75A C75 H75B 109.5 . . ?
C73 C75 H75C 109.5 . . ?
H75A C75 H75C 109.5 . . ?
H75B C75 H75C 109.5 . . ?
O1S C1S C2S 122.0(3) . . ?
O1S C1S C3S 122.0(3) . . ?
C2S C1S C3S 115.9(3) . . ?
C1S C2S H2S1 109.5 . . ?
C1S C2S H2S2 109.5 . . ?
H2S1 C2S H2S2 109.5 . . ?
C1S C2S H2S3 109.5 . . ?
H2S1 C2S H2S3 109.5 . . ?
H2S2 C2S H2S3 109.5 . . ?
C1S C3S H3S1 109.5 . . ?
C1S C3S H3S2 109.5 . . ?
H3S1 C3S H3S2 109.5 . . ?
C1S C3S H3S3 109.5 . . ?
H3S1 C3S H3S3 109.5 . . ?
H3S2 C3S H3S3 109.5 . . ?

loop_
_geom_bond_atom_site_label_1
_geom_bond_atom_site_label_2
_geom_bond_distance
_geom_bond_site_symmetry_2
_geom_bond_publ_flag
Pd P51 2.3091(5) . ?
Pd Cl1 2.3177(5) . ?
Pd P1 2.3303(5) . ?
Pd Cl2 2.3316(5) . ?
P1 C8 1.8205(19) . ?
P1 C14 1.8241(18) . ?
P1 C3 1.8279(19) . ?
P51 C64 1.8185(18) . ?
P51 C58 1.8219(18) . ?
P51 C53 1.8281(18) . ?
N1 C1 1.371(2) . ?
N1 C2 1.413(2) . ?
N1 H1N 0.9085 . ?
N2 C1 1.311(3) . ?
N2 C20 1.473(3) . ?
N2 H2N 0.9436 . ?
N3 C1 1.334(3) . ?
N3 C23 1.477(3) . ?
N3 H3N 1.0168 . ?
C2 C7 1.396(3) . ?
C2 C3 1.406(3) . ?
C3 C4 1.396(3) . ?
C4 C5 1.386(3) . ?
C4 H4 0.9500 . ?
C5 C6 1.379(3) . ?
C5 H5 0.9500 . ?
C6 C7 1.383(3) . ?
C6 H6 0.9500 . ?
C7 H7 0.9500 . ?
C8 C13 1.388(3) . ?
C8 C9 1.399(3) . ?
C9 C10 1.380(3) . ?
C9 H9 0.9500 . ?
C10 C11 1.381(3) . ?
C10 H10 0.9500 . ?
C11 C12 1.385(3) . ?
C11 H11 0.9500 . ?
C12 C13 1.392(3) . ?
C12 H12 0.9500 . ?
C13 H13 0.9500 . ?
C14 C19 1.391(3) . ?
C14 C15 1.395(3) . ?
C15 C16 1.387(3) . ?
C15 H15 0.9500 . ?
C16 C17 1.386(3) . ?
C16 H16 0.9500 . ?
C17 C18 1.385(3) . ?
C17 H17 0.9500 . ?
C18 C19 1.394(3) . ?
C18 H18 0.9500 . ?
C19 H19 0.9500 . ?
C20 C22 1.503(3) . ?
C20 C21 1.516(3) . ?
C20 H20 1.0000 . ?
C21 H21A 0.9800 . ?
C21 H21B 0.9800 . ?
C21 H21C 0.9800 . ?
C22 H22A 0.9800 . ?
C22 H22B 0.9800 . ?
C22 H22C 0.9800 . ?
C23 C24 1.510(3) . ?
C23 C25 1.526(3) . ?
C23 H23 1.0000 . ?
C24 H24A 0.9800 . ?
C24 H24B 0.9800 . ?
C24 H24C 0.9800 . ?
C25 H25A 0.9800 . ?
C25 H25B 0.9800 . ?
C25 H25C 0.9800 . ?
N51 C51 1.358(2) . ?
N51 C52 1.423(2) . ?
N51 H51N 0.9318 . ?
N52 C51 1.321(2) . ?
N52 C70 1.476(2) . ?
N52 H52N 0.9798 . ?
N53 C51 1.340(2) . ?
N53 C73 1.483(2) . ?
N53 H53N 0.9474 . ?
C52 C57 1.388(3) . ?
C52 C53 1.403(2) . ?
C53 C54 1.397(3) . ?
C54 C55 1.386(3) . ?
C54 H54 0.9500 . ?
C55 C56 1.383(3) . ?
C55 H55 0.9500 . ?
C56 C57 1.384(3) . ?
C56 H56 0.9500 . ?
C57 H57 0.9500 . ?
C58 C59 1.395(3) . ?
C58 C63 1.398(3) . ?
C59 C60 1.393(3) . ?
C59 H59 0.9500 . ?
C60 C61 1.379(3) . ?
C60 H60 0.9500 . ?
C61 C62 1.389(3) . ?
C61 H61 0.9500 . ?
C62 C63 1.392(3) . ?
C62 H62 0.9500 . ?
C63 H63 0.9500 . ?
C64 C69 1.392(3) . ?
C64 C65 1.398(3) . ?
C65 C66 1.385(3) . ?
C65 H65 0.9500 . ?
C66 C67 1.386(3) . ?
C66 H66 0.9500 . ?
C67 C68 1.383(3) . ?
C67 H67 0.9500 . ?
C68 C69 1.391(3) . ?
C68 H68 0.9500 . ?
C69 H69 0.9500 . ?
C70 C72 1.517(3) . ?
C70 C71 1.519(3) . ?
C70 H70 1.0000 . ?
C71 H71A 0.9800 . ?
C71 H71B 0.9800 . ?
C71 H71C 0.9800 . ?
C72 H72A 0.9800 . ?
C72 H72B 0.9800 . ?
C72 H72C 0.9800 . ?
C73 C74 1.520(3) . ?
C73 C75 1.521(3) . ?
C73 H73 1.0000 . ?
C74 H74A 0.9800 . ?
C74 H74B 0.9800 . ?
C74 H74C 0.9800 . ?
C75 H75A 0.9800 . ?
C75 H75B 0.9800 . ?
C75 H75C 0.9800 . ?
O1S C1S 1.201(3) . ?
C1S C2S 1.493(4) . ?
C1S C3S 1.500(5) . ?
C2S H2S1 0.9800 . ?
C2S H2S2 0.9800 . ?
C2S H2S3 0.9800 . ?
C3S H3S1 0.9800 . ?
C3S H3S2 0.9800 . ?
C3S H3S3 0.9800 . ?
